data_7102058
loop_
_publ_author_name
'Telfer, Shane G'
'Wuest, James D'

_publ_section_title
;
 Metallotectons: using enantiopure tris(dipyrrinato)cobalt(III)
 complexes to build chiral molecular materials.
;
_journal_issue 30
_journal_name_full 'Chemical communications (Cambridge, England)'
_journal_page_first 3166
_journal_page_last 3168
_journal_paper_doi 10.1039/b705212j
_journal_year 2007
_chemical_absolute_configuration rmad
_chemical_compound_source 'Synthesized by the authors. See text'
_chemical_formula_moiety '2(C54 H42 N21 Co1), 3.5(C2 H6 O1 S1), 3.5(O1 H2)'
_chemical_formula_sum 'C115 H112 Co2 N42 O7 S3.5'
_chemical_formula_weight 2424.49
_chemical_name_systematic
;
?
;
_space_group_IT_number 1
_symmetry_cell_setting triclinic
_symmetry_space_group_name_Hall 'P 1'
_symmetry_space_group_name_H-M 'P 1'
_atom_sites_solution_hydrogens geom
_atom_sites_solution_primary direct
_atom_sites_solution_secondary difmap
_audit_creation_method SHELXL-97
_cell_angle_alpha 91.044(2)
_cell_angle_beta 101.393(2)
_cell_angle_gamma 101.736(2)
_cell_formula_units_Z 1
_cell_length_a 9.6927(4)
_cell_length_b 14.9297(7)
_cell_length_c 22.8858(10)
_cell_measurement_reflns_used 12840
_cell_measurement_temperature 150(2)
_cell_measurement_theta_max 56.25
_cell_measurement_theta_min 3.03
_cell_volume 3172.8(2)
_computing_cell_refinement 'SMART (Bruker, 2003)'
_computing_data_collection 'SMART (Bruker, 2003)'
_computing_data_reduction 'SAINT (Bruker, 2004)'
_computing_molecular_graphics 'SHELXTL (Bruker, 1997)'
_computing_publication_material 'UdMX (local program)'
_computing_structure_refinement 'SHELXL97 (Sheldrick, 1997)'
_computing_structure_solution 'SHELXS97 (Sheldrick, 1997)'
_diffrn_ambient_temperature 150(2)
_diffrn_detector_area_resol_mean 5.5
_diffrn_measured_fraction_theta_full 0.973
_diffrn_measured_fraction_theta_max 0.973
_diffrn_measurement_device_type 'Bruker Smart 6000'
_diffrn_measurement_method \w
_diffrn_radiation_monochromator 'Montel 200 optics'
_diffrn_radiation_source 'Rotating Anode'
_diffrn_radiation_type CuK\a
_diffrn_radiation_wavelength 1.54178
_diffrn_reflns_av_R_equivalents 0.0573
_diffrn_reflns_av_sigmaI/netI 0.0784
_diffrn_reflns_limit_h_max 10
_diffrn_reflns_limit_h_min -10
_diffrn_reflns_limit_k_max 16
_diffrn_reflns_limit_k_min -16
_diffrn_reflns_limit_l_max 25
_diffrn_reflns_limit_l_min -25
_diffrn_reflns_number 43028
_diffrn_reflns_theta_full 58.88
_diffrn_reflns_theta_max 58.88
_diffrn_reflns_theta_min 1.97
_diffrn_standards_decay_% -0.25
_diffrn_standards_number 176
_exptl_absorpt_coefficient_mu 3.240
_exptl_absorpt_correction_T_max 0.9091
_exptl_absorpt_correction_T_min 0.5635
_exptl_absorpt_correction_type multi-scan
_exptl_absorpt_process_details 'Sadabs (Sheldrick,1996)'
_exptl_crystal_colour orange
_exptl_crystal_density_diffrn 1.278
_exptl_crystal_density_method 'not measured'
_exptl_crystal_description plate
_exptl_crystal_F_000 1280
_exptl_crystal_size_max 0.20
_exptl_crystal_size_mid 0.10
_exptl_crystal_size_min 0.03
_refine_diff_density_max 1.014
_refine_diff_density_min -0.638
_refine_diff_density_rms 0.086
_refine_ls_abs_structure_details 'Flack H D (1983), 7485 Friedel Pairs'
_refine_ls_abs_structure_Flack -0.022(4)
_refine_ls_extinction_method none
_refine_ls_goodness_of_fit_ref 0.996
_refine_ls_hydrogen_treatment constr
_refine_ls_matrix_type full
_refine_ls_number_parameters 1553
_refine_ls_number_reflns 16591
_refine_ls_number_restraints 28
_refine_ls_restrained_S_all 0.999
_refine_ls_R_factor_all 0.1111
_refine_ls_R_factor_gt 0.0739
_refine_ls_shift/su_max 0.001
_refine_ls_shift/su_mean 0.000
_refine_ls_structure_factor_coef Fsqd
_refine_ls_weighting_details 'calc w=1/[\s^2^(Fo^2^)+(0.1477P)^2^+0.0000P] where P=(Fo^2^+2Fc^2^)/3'
_refine_ls_weighting_scheme calc
_refine_ls_wR_factor_gt 0.1941
_refine_ls_wR_factor_ref 0.2207
_reflns_number_gt 11285
_reflns_number_total 16591
_reflns_threshold_expression I>2\s(I)
_cod_data_source_file b705212j.txt
_cod_data_source_block Figure_3_CCDC643752
_cod_depositor_comments
;
The following automatic conversions were performed:
'_symmetry_cell_setting' value 'Triclinic' changed to 'triclinic'
according to '/home/saulius/struct/CIF-dictionaries/cif_core.dic'
dictionary named 'cif_core.dic' version 2.4.1 from 2010-06-29.

Automatic conversion script
Id: cif_fix_enum 1527 2010-12-29 10:47:43Z saulius 
;
_cod_original_sg_symbol_H-M P1
_cod_original_formula_sum 'C115 H112 Co2 N42 O7 S3.50'
_cod_database_code 7102058

loop_
_symmetry_equiv_pos_as_xyz
'x, y, z'

loop_
_atom_site_label
_atom_site_type_symbol
_atom_site_fract_x
_atom_site_fract_y
_atom_site_fract_z
_atom_site_U_iso_or_equiv
_atom_site_adp_type
_atom_site_occupancy
_atom_site_symmetry_multiplicity
_atom_site_calc_flag
_atom_site_refinement_flags
_atom_site_disorder_assembly
_atom_site_disorder_group
Co1 Co -0.22904(11) 0.72072(8) 0.20416(5) 0.0412(3) Uani 1 1 d . . .
Co2 Co 1.00053(11) 0.30717(8) 0.56196(5) 0.0404(3) Uani 1 1 d . . .
N1 N -0.0993(6) 0.8329(4) 0.2425(2) 0.0396(14) Uani 1 1 d . . .
N11 N -0.1759(6) 0.6508(4) 0.2713(3) 0.0453(16) Uani 1 1 d . . .
N19 N 0.2075(7) 0.8404(5) 0.6286(3) 0.0465(16) Uani 1 1 d . . .
N21 N 0.3941(7) 0.8004(5) 0.7019(3) 0.0534(18) Uani 1 1 d . . .
N23 N 0.3884(7) 0.7751(5) 0.5980(3) 0.0510(18) Uani 1 1 d . . .
N24 N 0.5509(8) 0.7253(5) 0.6695(3) 0.062(2) Uani 1 1 d . . .
H24A H 0.5868 0.7037 0.6411 0.074 Uiso 1 1 calc R . .
H24B H 0.5876 0.7192 0.7072 0.074 Uiso 1 1 calc R . .
N25 N 0.2272(7) 0.8734(5) 0.7288(3) 0.059(2) Uani 1 1 d . . .
H25A H 0.1514 0.8984 0.7203 0.071 Uiso 1 1 calc R . .
H25B H 0.2711 0.8721 0.7663 0.071 Uiso 1 1 calc R . .
N30 N -0.3712(6) 0.7604(4) 0.2403(3) 0.0450(15) Uani 1 1 d . . .
N40 N -0.2808(6) 0.7820(4) 0.1321(3) 0.0433(15) Uani 1 1 d . . .
N48 N -1.0330(6) 1.0066(4) 0.0294(3) 0.0431(15) Uani 1 1 d . . .
N50 N -1.1928(7) 1.0911(4) 0.0612(3) 0.0442(16) Uani 1 1 d . . .
N52 N -0.9753(6) 1.0788(4) 0.1275(2) 0.0404(15) Uani 1 1 d . . .
N53 N -1.2396(7) 1.0253(4) -0.0338(3) 0.0503(17) Uani 1 1 d . . .
H53A H -1.3187 1.0470 -0.0419 0.060 Uiso 1 1 calc R . .
H53B H -1.2165 0.9928 -0.0615 0.060 Uiso 1 1 calc R . .
N54 N -1.1272(7) 1.1635(5) 0.1544(3) 0.0522(18) Uani 1 1 d . . .
H54A H -1.2074 1.1840 0.1477 0.063 Uiso 1 1 calc R . .
H54B H -1.0659 1.1775 0.1888 0.063 Uiso 1 1 calc R . .
N60 N -0.0750(7) 0.6853(4) 0.1735(3) 0.0436(15) Uani 1 1 d . . .
N70 N -0.3683(6) 0.6153(4) 0.1649(3) 0.0421(15) Uani 1 1 d . . .
N78 N -0.2248(7) 0.2378(5) -0.0945(3) 0.0556(19) Uani 1 1 d . . .
N80 N -0.0608(7) 0.1531(5) -0.1204(3) 0.0516(17) Uani 1 1 d . . .
N82 N 0.0010(7) 0.2457(5) -0.0292(3) 0.0544(18) Uani 1 1 d . . .
N83 N -0.2903(7) 0.1369(5) -0.1755(3) 0.062(2) Uani 1 1 d . . .
H83A H -0.2712 0.0979 -0.2004 0.075 Uiso 1 1 calc R . .
H83B H -0.3759 0.1506 -0.1816 0.075 Uiso 1 1 calc R . .
N84 N 0.1569(8) 0.1630(6) -0.0564(3) 0.070(2) Uani 1 1 d . . .
H84A H 0.1800 0.1253 -0.0811 0.084 Uiso 1 1 calc R . .
H84B H 0.2179 0.1849 -0.0230 0.084 Uiso 1 1 calc R . .
N101 N 0.8019(6) 0.2922(4) 0.5252(2) 0.0403(15) Uani 1 1 d . . .
N113 N 1.0548(6) 0.3016(4) 0.4859(3) 0.0429(15) Uani 1 1 d . . .
N121 N 0.3785(7) 0.2614(5) 0.1639(3) 0.0511(17) Uani 1 1 d . . .
N123 N 0.3558(7) 0.2169(5) 0.0605(3) 0.0542(18) Uani 1 1 d . . .
N125 N 0.5636(7) 0.1977(5) 0.1337(3) 0.0497(17) Uani 1 1 d . . .
N126 N 0.1945(8) 0.2881(5) 0.0925(3) 0.0576(19) Uani 1 1 d . . .
H12A H 0.1640 0.3144 0.1208 0.069 Uiso 1 1 calc R . .
H12B H 0.1471 0.2847 0.0553 0.069 Uiso 1 1 calc R . .
N127 N 0.5234(7) 0.1429(6) 0.0356(3) 0.073(2) Uani 1 1 d . . .
H12C H 0.4739 0.1345 -0.0014 0.087 Uiso 1 1 calc R . .
H12D H 0.6034 0.1225 0.0454 0.087 Uiso 1 1 calc R . .
N130 N 1.0162(7) 0.4368(4) 0.5587(3) 0.0460(16) Uani 1 1 d . . .
N141 N 0.9529(6) 0.3065(4) 0.6398(2) 0.0405(15) Uani 1 1 d . . .
N147 N 0.9854(7) 0.8080(5) 0.8487(3) 0.0503(17) Uani 1 1 d . . .
N149 N 0.8177(7) 0.8899(4) 0.8769(3) 0.0461(17) Uani 1 1 d . . .
N151 N 0.7422(7) 0.7747(5) 0.7965(3) 0.0524(18) Uani 1 1 d . . .
N156 N 1.0533(7) 0.9190(5) 0.9254(3) 0.059(2) Uani 1 1 d . . .
H15A H 1.0350 0.9613 0.9482 0.071 Uiso 1 1 calc R . .
H15B H 1.1408 0.9083 0.9305 0.071 Uiso 1 1 calc R . .
N157 N 0.5888(7) 0.8599(5) 0.8199(3) 0.062(2) Uani 1 1 d . . .
H15C H 0.5220 0.8289 0.7907 0.075 Uiso 1 1 calc R . .
H15D H 0.5689 0.9031 0.8415 0.075 Uiso 1 1 calc R . .
N160 N 1.1995(7) 0.3280(5) 0.6041(3) 0.0498(17) Uani 1 1 d . . .
N170 N 0.9810(6) 0.1755(4) 0.5592(3) 0.0411(15) Uani 1 1 d . . .
N179 N 1.7178(7) -0.0826(5) 0.6421(3) 0.0537(18) Uani 1 1 d . . .
N181 N 1.9492(7) -0.0672(5) 0.7067(3) 0.0511(18) Uani 1 1 d . . .
N183 N 1.7824(7) 0.0180(4) 0.7306(3) 0.0451(16) Uani 1 1 d . . .
N184 N 1.8739(7) -0.1718(5) 0.6261(3) 0.062(2) Uani 1 1 d . . .
H18A H 1.9562 -0.1896 0.6357 0.074 Uiso 1 1 calc R . .
H18B H 1.8091 -0.1979 0.5947 0.074 Uiso 1 1 calc R . .
N185 N 2.0113(7) 0.0328(5) 0.7896(3) 0.061(2) Uani 1 1 d . . .
H18C H 2.0977 0.0202 0.7966 0.073 Uiso 1 1 calc R . .
H18D H 1.9901 0.0722 0.8137 0.073 Uiso 1 1 calc R . .
C2 C -0.0736(9) 0.9136(6) 0.2200(4) 0.053(2) Uani 1 1 d . . .
H2 H -0.1117 0.9245 0.1798 0.063 Uiso 1 1 calc R . .
C3 C 0.0160(9) 0.9822(6) 0.2614(4) 0.063(2) Uani 1 1 d . . .
H3 H 0.0481 1.0449 0.2547 0.075 Uiso 1 1 calc R . .
C4 C 0.0463(9) 0.9408(5) 0.3120(4) 0.055(2) Uani 1 1 d . . .
H4 H 0.1046 0.9688 0.3487 0.066 Uiso 1 1 calc R . .
C5 C -0.0257(8) 0.8455(6) 0.3010(3) 0.0468(19) Uani 1 1 d . . .
C17 C 0.2037(10) 0.8010(9) 0.4199(4) 0.089(4) Uani 1 1 d . . .
H17 H 0.2578 0.7987 0.3898 0.107 Uiso 1 1 calc R . .
C31 C -0.3962(9) 0.7405(6) 0.2948(4) 0.057(2) Uani 1 1 d . . .
H31 H -0.3457 0.7042 0.3212 0.069 Uiso 1 1 calc R . .
C32 C -0.5070(9) 0.7807(7) 0.3073(4) 0.068(3) Uani 1 1 d . . .
H32 H -0.5429 0.7768 0.3431 0.081 Uiso 1 1 calc R . .
C33 C -0.5533(8) 0.8263(6) 0.2590(4) 0.057(2) Uani 1 1 d . . .
H33 H -0.6279 0.8598 0.2543 0.068 Uiso 1 1 calc R . .
C61 C 0.0651(8) 0.7247(6) 0.1869(3) 0.050(2) Uani 1 1 d . . .
H61 H 0.1049 0.7772 0.2136 0.060 Uiso 1 1 calc R . .
C62 C 0.1468(9) 0.6789(6) 0.1565(4) 0.056(2) Uani 1 1 d . . .
H62 H 0.2475 0.6958 0.1583 0.067 Uiso 1 1 calc R . .
C63 C 0.0548(9) 0.6069(6) 0.1247(3) 0.055(2) Uani 1 1 d . . .
H63 H 0.0783 0.5628 0.1000 0.066 Uiso 1 1 calc R . .
C102 C 0.6907(9) 0.2848(6) 0.5535(4) 0.052(2) Uani 1 1 d . . .
H102 H 0.7017 0.2925 0.5956 0.062 Uiso 1 1 calc R . .
C103 C 0.5592(9) 0.2647(6) 0.5143(4) 0.060(2) Uani 1 1 d . . .
H103 H 0.4673 0.2585 0.5243 0.071 Uiso 1 1 calc R . .
C104 C 0.5862(8) 0.2554(6) 0.4577(4) 0.055(2) Uani 1 1 d . . .
H104 H 0.5169 0.2390 0.4215 0.066 Uiso 1 1 calc R . .
C105 C 0.7362(8) 0.2750(5) 0.4643(3) 0.0448(19) Uani 1 1 d . . .
C115 C 0.6365(8) 0.3162(6) 0.3351(3) 0.054(2) Uani 1 1 d . . .
H115 H 0.6221 0.3616 0.3616 0.065 Uiso 1 1 calc R . .
C116 C 0.5641(8) 0.3075(6) 0.2771(3) 0.052(2) Uani 1 1 d . . .
H116 H 0.5000 0.3467 0.2636 0.062 Uiso 1 1 calc R . .
C131 C 1.0500(11) 0.4877(6) 0.5145(4) 0.071(3) Uani 1 1 d . . .
H131 H 1.0627 0.4626 0.4780 0.085 Uiso 1 1 calc R . .
C132 C 1.0652(15) 0.5823(7) 0.5270(4) 0.097(4) Uani 1 1 d . . .
H132 H 1.0927 0.6309 0.5027 0.117 Uiso 1 1 calc R . .
C133 C 1.0305(11) 0.5887(6) 0.5837(4) 0.070(3) Uani 1 1 d . . .
H133 H 1.0279 0.6432 0.6051 0.084 Uiso 1 1 calc R . .
C134 C 1.0008(10) 0.4998(6) 0.6022(3) 0.055(2) Uani 1 1 d . . .
C167 C 1.0332(9) 0.0319(6) 0.5664(4) 0.056(2) Uani 1 1 d . . .
H167 H 1.0835 -0.0161 0.5753 0.067 Uiso 1 1 calc R . .
C168 C 0.8931(10) 0.0220(6) 0.5398(4) 0.064(2) Uani 1 1 d . . .
H168 H 0.8262 -0.0337 0.5260 0.077 Uiso 1 1 calc R . .
C169 C 0.8662(9) 0.1127(5) 0.5367(4) 0.049(2) Uani 1 1 d . . .
H169 H 0.7751 0.1258 0.5203 0.059 Uiso 1 1 calc R . .
C176 C 1.4917(8) 0.0468(6) 0.7030(3) 0.051(2) Uani 1 1 d . . .
H176 H 1.5207 0.0366 0.7440 0.061 Uiso 1 1 calc R . .
C6 C -0.0168(8) 0.7765(6) 0.3401(3) 0.047(2) Uani 1 1 d . . .
C7 C -0.0854(9) 0.6840(6) 0.3263(3) 0.050(2) Uani 1 1 d . . .
C8 C -0.0774(10) 0.6112(6) 0.3644(4) 0.065(2) Uani 1 1 d . . .
H8 H -0.0258 0.6154 0.4045 0.078 Uiso 1 1 calc R . .
C9 C -0.1577(12) 0.5335(7) 0.3326(4) 0.086(3) Uani 1 1 d . . .
H9 H -0.1702 0.4731 0.3460 0.103 Uiso 1 1 calc R . .
C10 C -0.2188(10) 0.5602(6) 0.2761(4) 0.066(3) Uani 1 1 d . . .
H10 H -0.2820 0.5194 0.2454 0.079 Uiso 1 1 calc R . .
C12 C 0.0604(8) 0.7985(6) 0.4033(3) 0.050(2) Uani 1 1 d . . .
C13 C -0.0125(9) 0.8093(6) 0.4473(4) 0.059(2) Uani 1 1 d . . .
H13 H -0.1118 0.8110 0.4371 0.071 Uiso 1 1 calc R . .
C14 C 0.0569(9) 0.8179(6) 0.5068(3) 0.052(2) Uani 1 1 d . . .
H14 H 0.0046 0.8270 0.5366 0.063 Uiso 1 1 calc R . .
C15 C 0.1996(8) 0.8137(5) 0.5238(3) 0.047(2) Uani 1 1 d . . .
C16 C 0.2731(9) 0.8068(9) 0.4785(3) 0.085(4) Uani 1 1 d . . .
H16 H 0.3727 0.8061 0.4881 0.102 Uiso 1 1 calc R . .
C18 C 0.2699(8) 0.8099(5) 0.5875(3) 0.046(2) Uani 1 1 d . . .
C20 C 0.2755(9) 0.8378(6) 0.6852(4) 0.054(2) Uani 1 1 d . . .
C22 C 0.4416(9) 0.7669(6) 0.6555(4) 0.055(2) Uani 1 1 d . . .
C34 C -0.4681(8) 0.8140(5) 0.2165(3) 0.0458(19) Uani 1 1 d . . .
C35 C -0.4797(8) 0.8455(5) 0.1580(3) 0.044(2) Uani 1 1 d . . .
C36 C -0.3902(8) 0.8302(5) 0.1191(3) 0.0434(18) Uani 1 1 d . . .
C37 C -0.3942(9) 0.8617(6) 0.0592(3) 0.055(2) Uani 1 1 d . . .
H37 H -0.4574 0.8972 0.0388 0.066 Uiso 1 1 calc R . .
C38 C -0.2904(9) 0.8305(6) 0.0382(3) 0.052(2) Uani 1 1 d . . .
H38 H -0.2684 0.8391 -0.0002 0.062 Uiso 1 1 calc R . .
C39 C -0.2225(9) 0.7842(6) 0.0827(3) 0.051(2) Uani 1 1 d . . .
H39 H -0.1439 0.7568 0.0793 0.061 Uiso 1 1 calc R . .
C41 C -0.5971(8) 0.8951(5) 0.1378(4) 0.047(2) Uani 1 1 d . . .
C42 C -0.6037(9) 0.9746(6) 0.1671(4) 0.058(2) Uani 1 1 d . . .
H42 H -0.5287 1.0000 0.2001 0.070 Uiso 1 1 calc R . .
C43 C -0.7185(9) 1.0198(5) 0.1498(4) 0.050(2) Uani 1 1 d . . .
H43 H -0.7210 1.0742 0.1714 0.060 Uiso 1 1 calc R . .
C44 C -0.8270(8) 0.9847(5) 0.1014(3) 0.045(2) Uani 1 1 d . . .
C45 C -0.8200(9) 0.9028(6) 0.0700(3) 0.053(2) Uani 1 1 d . . .
H45 H -0.8938 0.8769 0.0367 0.064 Uiso 1 1 calc R . .
C46 C -0.7040(8) 0.8612(5) 0.0886(3) 0.049(2) Uani 1 1 d . . .
H46 H -0.6981 0.8079 0.0667 0.059 Uiso 1 1 calc R . .
C47 C -0.9511(8) 1.0266(6) 0.0850(3) 0.046(2) Uani 1 1 d . . .
C49 C -1.1554(8) 1.0415(5) 0.0199(3) 0.0408(19) Uani 1 1 d . . .
C51 C -1.0986(8) 1.1111(5) 0.1124(3) 0.0434(19) Uani 1 1 d . . .
C64 C -0.0858(8) 0.6089(6) 0.1352(3) 0.048(2) Uani 1 1 d . . .
C65 C -0.2134(8) 0.5474(5) 0.1128(3) 0.0428(19) Uani 1 1 d . . .
C66 C -0.3471(9) 0.5480(6) 0.1263(4) 0.054(2) Uani 1 1 d . . .
C67 C -0.4773(9) 0.4822(7) 0.1076(4) 0.073(3) Uani 1 1 d . . .
H67 H -0.4929 0.4299 0.0810 0.088 Uiso 1 1 calc R . .
C68 C -0.5763(10) 0.5090(7) 0.1354(5) 0.079(3) Uani 1 1 d . . .
H68 H -0.6735 0.4781 0.1323 0.095 Uiso 1 1 calc R . .
C69 C -0.5071(9) 0.5906(6) 0.1693(4) 0.065(3) Uani 1 1 d . . .
H69 H -0.5526 0.6243 0.1925 0.078 Uiso 1 1 calc R . .
C71 C -0.2022(9) 0.4726(6) 0.0710(4) 0.052(2) Uani 1 1 d . . .
C72 C -0.2282(16) 0.4797(10) 0.0104(5) 0.131(6) Uani 1 1 d . . .
H72 H -0.2579 0.5324 -0.0059 0.157 Uiso 1 1 calc R . .
C73 C -0.2116(17) 0.4107(9) -0.0275(5) 0.123(6) Uani 1 1 d . . .
H73 H -0.2396 0.4139 -0.0694 0.148 Uiso 1 1 calc R . .
C74 C -0.1555(9) 0.3380(6) -0.0053(4) 0.060(2) Uani 1 1 d . . .
C75 C -0.1329(11) 0.3292(7) 0.0533(4) 0.072(3) Uani 1 1 d . . .
H75 H -0.0990 0.2775 0.0693 0.087 Uiso 1 1 calc R . .
C76 C -0.1590(11) 0.3971(6) 0.0929(4) 0.068(3) Uani 1 1 d . . .
H76 H -0.1459 0.3888 0.1346 0.082 Uiso 1 1 calc R . .
C77 C -0.1263(9) 0.2701(6) -0.0462(4) 0.056(2) Uani 1 1 d . . .
C79 C -0.1908(9) 0.1749(6) -0.1289(3) 0.052(2) Uani 1 1 d . . .
C81 C 0.0293(9) 0.1870(6) -0.0697(4) 0.055(2) Uani 1 1 d . . .
C106 C 0.8156(8) 0.2740(5) 0.4185(3) 0.0436(19) Uani 1 1 d . . .
C110 C 1.0548(9) 0.2953(6) 0.3849(4) 0.062(2) Uani 1 1 d . . .
H110 H 1.0226 0.2896 0.3428 0.074 Uiso 1 1 calc R . .
C111 C 1.1962(10) 0.3122(7) 0.4163(4) 0.070(3) Uani 1 1 d . . .
H111 H 1.2805 0.3203 0.4000 0.084 Uiso 1 1 calc R . .
C112 C 1.1898(9) 0.3150(6) 0.4773(4) 0.059(2) Uani 1 1 d . . .
H112 H 1.2724 0.3253 0.5088 0.071 Uiso 1 1 calc R . .
C114 C 0.7316(9) 0.2595(5) 0.3562(3) 0.047(2) Uani 1 1 d . . .
C117 C 0.5838(8) 0.2410(6) 0.2371(3) 0.045(2) Uani 1 1 d . . .
C118 C 0.6755(9) 0.1849(6) 0.2576(3) 0.050(2) Uani 1 1 d . . .
H118 H 0.6890 0.1392 0.2312 0.060 Uiso 1 1 calc R . .
C119 C 0.7486(9) 0.1940(6) 0.3160(3) 0.051(2) Uani 1 1 d . . .
H119 H 0.8123 0.1544 0.3292 0.061 Uiso 1 1 calc R . .
C120 C 0.5043(8) 0.2319(5) 0.1751(3) 0.0440(19) Uani 1 1 d . . .
C122 C 0.3104(8) 0.2540(5) 0.1058(3) 0.045(2) Uani 1 1 d . . .
C124 C 0.4774(8) 0.1867(6) 0.0767(3) 0.050(2) Uani 1 1 d . . .
C135 C 0.9667(8) 0.4727(5) 0.6574(3) 0.0420(19) Uani 1 1 d . . .
C136 C 0.9454(8) 0.3834(5) 0.6747(3) 0.0440(19) Uani 1 1 d . . .
C138 C 0.9092(10) 0.3518(7) 0.7304(3) 0.063(2) Uani 1 1 d . . .
H138 H 0.8962 0.3882 0.7625 0.076 Uiso 1 1 calc R . .
C139 C 0.8975(12) 0.2578(7) 0.7273(4) 0.074(3) Uani 1 1 d . . .
H139 H 0.8728 0.2171 0.7568 0.088 Uiso 1 1 calc R . .
C140 C 0.9287(10) 0.2339(6) 0.6727(3) 0.053(2) Uani 1 1 d . . .
H140 H 0.9322 0.1734 0.6605 0.064 Uiso 1 1 calc R . .
C142 C 0.9484(9) 0.5465(6) 0.6979(3) 0.047(2) Uani 1 1 d . . .
C143 C 1.0619(9) 0.6114(7) 0.7284(4) 0.067(3) Uani 1 1 d . . .
H143 H 1.1569 0.6108 0.7237 0.080 Uiso 1 1 calc R . .
C144 C 1.0385(9) 0.6779(7) 0.7659(4) 0.069(3) Uani 1 1 d . . .
H144 H 1.1194 0.7192 0.7890 0.082 Uiso 1 1 calc R . .
C145 C 0.9061(9) 0.6863(6) 0.7709(3) 0.049(2) Uani 1 1 d . . .
C146 C 0.8769(9) 0.7625(6) 0.8082(3) 0.050(2) Uani 1 1 d . . .
C147 C 0.7889(10) 0.6188(7) 0.7421(4) 0.082(3) Uani 1 1 d . . .
H147 H 0.6943 0.6205 0.7469 0.098 Uiso 1 1 calc R . .
C148 C 0.8123(10) 0.5489(7) 0.7061(4) 0.074(3) Uani 1 1 d . . .
H148 H 0.7330 0.5024 0.6870 0.089 Uiso 1 1 calc R . .
C149 C 0.9475(9) 0.8706(6) 0.8825(3) 0.048(2) Uani 1 1 d . . .
C150 C 0.7203(8) 0.8414(6) 0.8313(3) 0.046(2) Uani 1 1 d . . .
C161 C 1.2859(9) 0.4103(6) 0.6260(4) 0.056(2) Uani 1 1 d . . .
H161 H 1.2590 0.4679 0.6214 0.068 Uiso 1 1 calc R . .
C162 C 1.4206(10) 0.3977(7) 0.6565(5) 0.076(3) Uani 1 1 d . . .
H162 H 1.4980 0.4445 0.6766 0.091 Uiso 1 1 calc R . .
C163 C 1.4209(9) 0.3059(6) 0.6523(4) 0.059(2) Uani 1 1 d . . .
H163 H 1.4982 0.2769 0.6674 0.071 Uiso 1 1 calc R . .
C164 C 1.2831(8) 0.2641(6) 0.6208(3) 0.049(2) Uani 1 1 d . . .
C166 C 1.0913(8) 0.1270(5) 0.5785(3) 0.0435(19) Uani 1 1 d . . .
C171 C 1.2296(8) 0.1668(6) 0.6064(3) 0.045(2) Uani 1 1 d . . .
C172 C 1.3353(8) 0.1071(5) 0.6244(3) 0.0438(19) Uani 1 1 d . . .
C173 C 1.3957(8) 0.0678(5) 0.5826(3) 0.046(2) Uani 1 1 d . . .
H173 H 1.3583 0.0701 0.5411 0.055 Uiso 1 1 calc R . .
C174 C 1.5093(8) 0.0257(6) 0.6012(3) 0.050(2) Uani 1 1 d . . .
H174 H 1.5527 0.0023 0.5721 0.060 Uiso 1 1 calc R . .
C175 C 1.5615(8) 0.0166(6) 0.6605(3) 0.051(2) Uani 1 1 d . . .
C177 C 1.3798(8) 0.0918(6) 0.6845(3) 0.052(2) Uani 1 1 d . . .
H177 H 1.3328 0.1124 0.7132 0.063 Uiso 1 1 calc R . .
C178 C 1.6942(8) -0.0190(6) 0.6797(3) 0.0438(19) Uani 1 1 d . . .
C180 C 1.8468(8) -0.1041(6) 0.6598(4) 0.048(2) Uani 1 1 d . . .
C182 C 1.9098(8) -0.0088(6) 0.7411(3) 0.046(2) Uani 1 1 d . . .
C190 C 0.9665(8) 0.2879(5) 0.4290(3) 0.0458(19) Uani 1 1 d . . .
S600 S -0.5669(4) 0.2763(3) -0.16758(18) 0.1348(15) Uani 1 1 d D . .
O603 O -0.5865(9) 0.1791(5) -0.1761(3) 0.105(2) Uani 1 1 d D . .
C602 C -0.7356(14) 0.2981(11) -0.2049(6) 0.146(6) Uani 1 1 d D . .
H60D H -0.7386 0.2991 -0.2480 0.218 Uiso 1 1 calc R . .
H60E H -0.7471 0.3575 -0.1900 0.218 Uiso 1 1 calc R . .
H60F H -0.8139 0.2497 -0.1974 0.218 Uiso 1 1 calc R . .
C601 C -0.5657(19) 0.3096(12) -0.1005(5) 0.176(8) Uani 1 1 d D . .
H60A H -0.5942 0.2562 -0.0779 0.264 Uiso 1 1 calc R . .
H60B H -0.6336 0.3502 -0.1010 0.264 Uiso 1 1 calc R . .
H60C H -0.4686 0.3427 -0.0815 0.264 Uiso 1 1 calc R . .
S800 S 0.5194(10) 0.5387(6) 0.4595(3) 0.196(6) Uani 0.609(10) 1 d PD A 1
O802 O 0.5235(19) 0.6299(9) 0.4396(6) 0.318(13) Uani 1 1 d D A 1
C803 C 0.469(2) 0.5499(14) 0.5300(7) 0.277(17) Uani 1 1 d D A 1
H80A H 0.5408 0.5980 0.5555 0.416 Uiso 1 1 calc R A 1
H80B H 0.4644 0.4916 0.5492 0.416 Uiso 1 1 calc R A 1
H80C H 0.3746 0.5664 0.5237 0.416 Uiso 1 1 calc R A 1
C804 C 0.6786(17) 0.5214(13) 0.4826(9) 0.195(9) Uani 1 1 d D A 1
H80D H 0.7318 0.5300 0.4502 0.292 Uiso 1 1 calc R A 1
H80E H 0.6725 0.4587 0.4954 0.292 Uiso 1 1 calc R A 1
H80F H 0.7288 0.5650 0.5163 0.292 Uiso 1 1 calc R A 1
S801 S 0.5912(7) 0.6231(5) 0.5029(3) 0.084(3) Uani 0.391(10) 1 d P A 2
S900 S -0.7465(7) 0.5056(4) 0.2620(4) 0.235(4) Uani 1 1 d D . .
O904 O -0.828(3) 0.525(2) 0.3046(15) 0.57(3) Uani 1 1 d D . .
C902 C -0.881(3) 0.4201(18) 0.2201(10) 0.37(3) Uani 1 1 d D . .
H90A H -0.9750 0.4287 0.2254 0.551 Uiso 1 1 calc R . .
H90B H -0.8665 0.3600 0.2334 0.551 Uiso 1 1 calc R . .
H90C H -0.8759 0.4235 0.1778 0.551 Uiso 1 1 calc R . .
C905 C -0.6731(16) 0.4332(12) 0.3048(5) 0.160(8) Uani 1 1 d D . .
H90D H -0.7372 0.4078 0.3314 0.241 Uiso 1 1 calc R . .
H90E H -0.5803 0.4654 0.3288 0.241 Uiso 1 1 calc R . .
H90F H -0.6582 0.3835 0.2799 0.241 Uiso 1 1 calc R . .
S300 S -0.7256(9) 0.6753(6) -0.0464(4) 0.145(3) Uiso 0.50 1 d PD . .
O301 O -0.6478(19) 0.7136(11) -0.0904(6) 0.139(8) Uani 0.50 1 d PD . .
C302 C -0.597(2) 0.6255(16) 0.0017(9) 0.123(9) Uiso 0.50 1 d PD . .
H30A H -0.5595 0.5843 -0.0220 0.185 Uiso 0.50 1 calc PR . .
H30B H -0.6431 0.5908 0.0311 0.185 Uiso 0.50 1 calc PR . .
H30C H -0.5174 0.6741 0.0224 0.185 Uiso 0.50 1 calc PR . .
C303 C -0.846(3) 0.5851(16) -0.0715(12) 0.23(2) Uiso 0.50 1 d PD . .
H30D H -0.8316 0.5641 -0.1103 0.344 Uiso 0.50 1 calc PR . .
H30E H -0.9414 0.5991 -0.0761 0.344 Uiso 0.50 1 calc PR . .
H30F H -0.8370 0.5368 -0.0434 0.344 Uiso 0.50 1 calc PR . .
O200 O 0.2942(7) 0.8634(6) 0.8651(3) 0.103(3) Uani 1 1 d . . .
O400 O -0.5826(12) 0.0533(7) -0.0885(4) 0.061(3) Uani 0.50 1 d P . .
O500 O -0.8490(7) 1.2477(6) 0.2405(3) 0.108(3) Uani 1 1 d . . .
O950 O 0.6378(13) 0.7737(12) 0.5297(6) 0.101(6) Uani 0.50 1 d PD . .
O999 O 0.5640(19) 0.5665(13) 0.8578(7) 0.125(6) Uani 0.50 1 d P . .

loop_
_atom_site_aniso_label
_atom_site_aniso_U_11
_atom_site_aniso_U_22
_atom_site_aniso_U_33
_atom_site_aniso_U_23
_atom_site_aniso_U_13
_atom_site_aniso_U_12
Co1 0.0400(7) 0.0482(8) 0.0356(7) -0.0047(5) 0.0039(5) 0.0143(6)
Co2 0.0425(7) 0.0444(7) 0.0358(7) -0.0071(5) 0.0078(5) 0.0134(6)
N1 0.044(4) 0.045(4) 0.029(3) 0.001(3) 0.004(3) 0.012(3)
N11 0.044(4) 0.049(4) 0.040(4) -0.001(3) 0.001(3) 0.010(3)
N19 0.044(4) 0.063(4) 0.033(4) -0.003(3) 0.000(3) 0.021(3)
N21 0.044(4) 0.074(5) 0.048(4) -0.007(3) 0.005(3) 0.028(4)
N23 0.046(4) 0.070(5) 0.035(4) -0.015(3) -0.008(3) 0.026(4)
N24 0.064(5) 0.088(6) 0.046(4) -0.011(4) 0.010(3) 0.045(4)
N25 0.057(5) 0.091(6) 0.037(4) -0.011(4) 0.000(3) 0.043(4)
N30 0.048(4) 0.057(4) 0.033(4) 0.007(3) 0.010(3) 0.016(3)
N40 0.038(4) 0.055(4) 0.039(4) 0.003(3) 0.003(3) 0.020(3)
N48 0.040(4) 0.046(4) 0.044(4) -0.004(3) 0.006(3) 0.013(3)
N50 0.048(4) 0.054(4) 0.036(4) -0.010(3) 0.010(3) 0.024(3)
N52 0.043(4) 0.050(4) 0.035(3) -0.002(3) 0.006(3) 0.025(3)
N53 0.057(4) 0.062(4) 0.037(4) -0.014(3) 0.003(3) 0.031(3)
N54 0.065(5) 0.066(5) 0.032(3) -0.007(3) 0.005(3) 0.035(4)
N60 0.043(4) 0.050(4) 0.038(3) -0.004(3) 0.000(3) 0.019(3)
N70 0.044(4) 0.042(4) 0.040(3) -0.006(3) 0.007(3) 0.011(3)
N78 0.046(4) 0.069(5) 0.054(4) -0.016(4) 0.002(3) 0.026(4)
N80 0.050(4) 0.067(5) 0.040(4) -0.007(3) 0.009(3) 0.020(4)
N82 0.055(5) 0.063(5) 0.047(4) -0.009(3) 0.004(3) 0.023(4)
N83 0.050(4) 0.090(6) 0.049(4) -0.020(4) 0.003(3) 0.029(4)
N84 0.057(5) 0.112(7) 0.048(4) -0.021(4) -0.002(3) 0.047(5)
N101 0.042(4) 0.048(4) 0.036(3) -0.006(3) 0.015(3) 0.014(3)
N113 0.024(4) 0.057(4) 0.046(4) -0.015(3) 0.009(3) 0.006(3)
N121 0.054(5) 0.058(4) 0.045(4) -0.004(3) 0.012(3) 0.021(4)
N123 0.054(5) 0.073(5) 0.040(4) -0.009(3) 0.005(3) 0.030(4)
N125 0.049(4) 0.065(4) 0.037(4) -0.014(3) 0.009(3) 0.019(3)
N126 0.064(5) 0.071(5) 0.046(4) -0.006(3) 0.010(3) 0.033(4)
N127 0.047(4) 0.126(7) 0.049(4) -0.029(4) -0.004(3) 0.040(4)
N130 0.073(5) 0.038(4) 0.031(3) 0.001(3) 0.016(3) 0.017(3)
N141 0.053(4) 0.034(4) 0.035(3) -0.006(3) 0.007(3) 0.015(3)
N147 0.049(4) 0.065(4) 0.039(4) -0.016(3) 0.000(3) 0.027(3)
N149 0.041(4) 0.056(4) 0.043(4) -0.011(3) 0.001(3) 0.025(3)
N151 0.043(4) 0.064(5) 0.049(4) -0.023(3) -0.008(3) 0.029(3)
N156 0.041(4) 0.077(5) 0.057(4) -0.028(4) -0.001(3) 0.024(4)
N157 0.049(4) 0.087(6) 0.056(4) -0.025(4) -0.003(3) 0.042(4)
N160 0.046(4) 0.056(4) 0.050(4) -0.015(3) 0.009(3) 0.018(3)
N170 0.030(4) 0.047(4) 0.048(4) -0.008(3) 0.006(3) 0.015(3)
N179 0.047(4) 0.069(5) 0.051(4) -0.004(3) 0.008(3) 0.027(4)
N181 0.047(4) 0.069(5) 0.040(4) -0.003(3) 0.000(3) 0.028(4)
N183 0.042(4) 0.058(4) 0.043(4) 0.003(3) 0.012(3) 0.025(3)
N184 0.051(4) 0.076(5) 0.061(4) -0.017(4) 0.003(3) 0.029(4)
N185 0.052(4) 0.089(5) 0.045(4) -0.014(4) 0.002(3) 0.035(4)
C2 0.052(5) 0.059(6) 0.044(5) -0.006(4) 0.006(4) 0.010(4)
C3 0.065(6) 0.056(6) 0.060(6) -0.002(5) 0.003(4) 0.008(4)
C4 0.063(6) 0.047(5) 0.044(5) -0.009(4) -0.004(4) 0.000(4)
C5 0.051(5) 0.059(5) 0.032(4) -0.004(4) 0.010(3) 0.015(4)
C17 0.057(7) 0.178(12) 0.040(5) 0.012(6) 0.016(4) 0.032(7)
C31 0.056(6) 0.070(6) 0.049(5) 0.000(4) 0.014(4) 0.017(4)
C32 0.057(6) 0.098(7) 0.057(6) -0.006(5) 0.027(4) 0.023(5)
C33 0.042(5) 0.078(6) 0.054(5) -0.010(5) 0.014(4) 0.017(4)
C61 0.036(5) 0.064(6) 0.049(5) -0.007(4) 0.012(4) 0.007(4)
C62 0.044(5) 0.069(6) 0.054(5) -0.008(4) 0.010(4) 0.009(4)
C63 0.051(5) 0.080(6) 0.041(4) -0.001(4) 0.007(4) 0.035(5)
C102 0.048(5) 0.068(6) 0.048(5) 0.003(4) 0.014(4) 0.028(4)
C103 0.051(5) 0.088(7) 0.053(5) 0.001(5) 0.018(4) 0.037(5)
C104 0.037(5) 0.083(6) 0.048(5) -0.009(4) 0.004(3) 0.022(4)
C105 0.042(5) 0.059(5) 0.037(4) -0.010(4) 0.010(3) 0.019(4)
C115 0.048(5) 0.074(6) 0.041(5) -0.022(4) 0.010(4) 0.019(4)
C116 0.046(5) 0.060(5) 0.046(5) -0.012(4) 0.001(4) 0.012(4)
C131 0.121(9) 0.053(6) 0.036(5) -0.006(4) 0.013(5) 0.014(5)
C132 0.192(12) 0.045(6) 0.046(6) 0.003(5) 0.016(6) 0.012(6)
C133 0.129(9) 0.041(5) 0.038(5) -0.001(4) 0.017(5) 0.011(5)
C134 0.087(6) 0.050(5) 0.028(4) 0.007(4) 0.005(4) 0.022(4)
C167 0.049(6) 0.056(6) 0.063(5) -0.016(4) 0.006(4) 0.020(4)
C168 0.056(6) 0.066(6) 0.070(6) -0.018(5) 0.002(4) 0.024(5)
C169 0.051(5) 0.044(5) 0.055(5) -0.002(4) 0.005(4) 0.023(4)
C176 0.039(5) 0.072(6) 0.045(4) -0.003(4) 0.003(3) 0.025(4)
C6 0.043(5) 0.059(6) 0.035(4) -0.007(4) 0.001(3) 0.010(4)
C7 0.053(5) 0.059(6) 0.038(4) 0.002(4) 0.008(4) 0.014(4)
C8 0.090(7) 0.058(6) 0.040(5) 0.009(4) 0.000(4) 0.010(5)
C9 0.121(9) 0.058(6) 0.059(6) 0.018(5) -0.012(6) 0.000(6)
C10 0.087(7) 0.048(6) 0.050(5) 0.000(4) 0.003(5) -0.004(5)
C12 0.038(5) 0.065(6) 0.045(5) 0.003(4) 0.004(4) 0.012(4)
C13 0.053(5) 0.079(6) 0.046(5) -0.017(4) -0.008(4) 0.033(5)
C14 0.051(5) 0.073(6) 0.037(5) -0.011(4) -0.004(4) 0.036(4)
C15 0.039(5) 0.054(5) 0.041(5) -0.009(4) -0.003(3) 0.007(4)
C16 0.034(5) 0.187(12) 0.030(5) -0.008(6) -0.001(4) 0.023(6)
C18 0.042(5) 0.042(5) 0.045(5) -0.009(4) -0.004(4) 0.002(4)
C20 0.042(5) 0.064(6) 0.051(5) -0.011(4) -0.004(4) 0.016(4)
C22 0.041(5) 0.071(6) 0.053(6) -0.012(4) 0.003(4) 0.020(4)
C34 0.038(5) 0.051(5) 0.046(5) -0.014(4) 0.007(3) 0.008(4)
C35 0.035(5) 0.053(5) 0.041(5) 0.000(4) -0.005(3) 0.013(4)
C36 0.035(4) 0.047(5) 0.049(5) -0.007(4) 0.007(3) 0.014(4)
C37 0.061(6) 0.055(5) 0.047(5) 0.005(4) 0.004(4) 0.014(4)
C38 0.058(5) 0.064(6) 0.039(4) -0.001(4) 0.011(4) 0.027(4)
C39 0.050(5) 0.059(5) 0.043(5) -0.004(4) 0.007(4) 0.014(4)
C41 0.040(5) 0.043(5) 0.058(5) -0.011(4) 0.004(4) 0.014(4)
C42 0.040(5) 0.064(6) 0.067(6) -0.013(5) 0.001(4) 0.015(4)
C43 0.050(5) 0.043(5) 0.060(5) -0.003(4) 0.008(4) 0.017(4)
C44 0.045(5) 0.050(5) 0.047(5) -0.003(4) 0.009(4) 0.023(4)
C45 0.062(6) 0.057(5) 0.040(4) -0.008(4) 0.007(4) 0.016(4)
C46 0.039(5) 0.049(5) 0.062(5) -0.006(4) 0.002(4) 0.026(4)
C47 0.041(5) 0.055(5) 0.043(5) 0.002(4) 0.010(4) 0.011(4)
C49 0.037(5) 0.048(5) 0.042(5) -0.006(4) 0.010(4) 0.017(4)
C51 0.047(5) 0.054(5) 0.034(4) 0.000(4) 0.016(4) 0.015(4)
C64 0.046(5) 0.059(5) 0.037(4) -0.005(4) -0.002(3) 0.019(4)
C65 0.042(5) 0.040(5) 0.046(5) -0.006(4) -0.001(4) 0.020(4)
C66 0.053(6) 0.054(5) 0.054(5) -0.005(4) -0.008(4) 0.026(4)
C67 0.045(6) 0.068(6) 0.098(7) -0.037(5) -0.007(5) 0.015(5)
C68 0.048(6) 0.075(7) 0.112(8) -0.022(6) 0.017(5) 0.009(5)
C69 0.034(5) 0.077(7) 0.076(6) -0.024(5) 0.007(4) 0.005(4)
C71 0.051(5) 0.056(6) 0.050(5) -0.009(4) -0.001(4) 0.030(4)
C72 0.197(14) 0.151(12) 0.061(7) -0.050(7) -0.035(8) 0.138(11)
C73 0.208(15) 0.120(10) 0.046(6) -0.029(6) -0.036(7) 0.108(10)
C74 0.056(6) 0.064(6) 0.057(6) -0.013(5) -0.003(4) 0.023(5)
C75 0.109(8) 0.066(6) 0.064(6) 0.003(5) 0.042(6) 0.044(6)
C76 0.110(8) 0.055(6) 0.067(6) 0.008(5) 0.054(5) 0.041(5)
C77 0.047(5) 0.072(6) 0.051(5) -0.018(5) 0.004(4) 0.027(5)
C79 0.047(5) 0.071(6) 0.038(5) -0.012(4) 0.008(4) 0.016(4)
C81 0.054(6) 0.072(6) 0.045(5) -0.007(4) 0.014(4) 0.021(5)
C106 0.042(5) 0.051(5) 0.034(4) -0.013(3) -0.001(3) 0.011(4)
C110 0.047(6) 0.091(7) 0.041(5) -0.010(4) 0.013(4) -0.001(5)
C111 0.071(7) 0.093(7) 0.055(6) -0.009(5) 0.032(5) 0.019(5)
C112 0.040(5) 0.080(7) 0.053(5) -0.006(4) 0.000(4) 0.012(4)
C114 0.056(5) 0.051(5) 0.035(4) -0.009(4) 0.012(4) 0.011(4)
C117 0.043(5) 0.058(5) 0.035(4) -0.013(4) 0.007(3) 0.016(4)
C118 0.057(5) 0.055(5) 0.037(5) -0.009(4) 0.013(4) 0.009(4)
C119 0.057(5) 0.057(5) 0.039(5) -0.009(4) 0.010(4) 0.017(4)
C120 0.044(5) 0.053(5) 0.038(4) -0.003(4) 0.011(3) 0.017(4)
C122 0.040(5) 0.050(5) 0.048(5) -0.007(4) 0.012(4) 0.014(4)
C124 0.037(5) 0.079(6) 0.037(5) -0.016(4) -0.002(4) 0.027(4)
C135 0.047(5) 0.046(5) 0.035(4) -0.004(4) 0.005(3) 0.018(4)
C136 0.048(5) 0.049(5) 0.040(4) -0.001(4) 0.010(3) 0.021(4)
C138 0.094(7) 0.071(7) 0.029(4) 0.005(4) 0.021(4) 0.021(5)
C139 0.120(9) 0.058(7) 0.049(6) 0.007(4) 0.032(5) 0.020(6)
C140 0.084(6) 0.045(5) 0.038(4) -0.001(4) 0.020(4) 0.025(4)
C142 0.052(5) 0.057(5) 0.035(4) -0.010(4) 0.006(4) 0.025(4)
C143 0.046(5) 0.082(7) 0.071(6) -0.033(5) 0.007(4) 0.023(5)
C144 0.043(5) 0.088(7) 0.071(6) -0.036(5) -0.005(4) 0.025(5)
C145 0.053(6) 0.054(5) 0.041(5) -0.015(4) 0.001(4) 0.025(4)
C146 0.048(5) 0.063(6) 0.042(5) -0.007(4) -0.002(4) 0.030(4)
C147 0.047(6) 0.098(8) 0.095(7) -0.046(6) -0.017(5) 0.037(5)
C148 0.056(6) 0.079(7) 0.085(7) -0.040(5) -0.003(5) 0.029(5)
C149 0.045(5) 0.062(5) 0.042(5) -0.011(4) 0.008(4) 0.024(4)
C150 0.044(5) 0.062(5) 0.037(4) -0.006(4) -0.003(3) 0.029(4)
C161 0.046(5) 0.057(6) 0.060(5) -0.020(4) 0.005(4) 0.005(4)
C162 0.053(6) 0.066(7) 0.097(7) -0.040(5) 0.003(5) 0.001(5)
C163 0.046(5) 0.069(6) 0.062(5) -0.021(5) 0.006(4) 0.019(4)
C164 0.044(5) 0.062(6) 0.042(4) -0.012(4) 0.010(4) 0.013(4)
C166 0.031(5) 0.047(5) 0.051(5) -0.015(4) 0.004(3) 0.014(4)
C171 0.038(5) 0.061(5) 0.042(4) -0.014(4) 0.009(3) 0.024(4)
C172 0.030(4) 0.052(5) 0.049(5) -0.002(4) 0.006(3) 0.010(4)
C173 0.048(5) 0.063(5) 0.033(4) -0.002(4) 0.006(3) 0.028(4)
C174 0.045(5) 0.070(6) 0.042(5) -0.004(4) 0.011(4) 0.027(4)
C175 0.034(5) 0.076(6) 0.042(5) 0.000(4) 0.003(3) 0.017(4)
C177 0.035(5) 0.073(6) 0.050(5) -0.017(4) 0.006(4) 0.020(4)
C178 0.037(5) 0.058(5) 0.041(5) 0.001(4) 0.006(3) 0.022(4)
C180 0.043(5) 0.058(5) 0.047(5) -0.002(4) 0.008(4) 0.022(4)
C182 0.043(5) 0.061(5) 0.040(5) 0.004(4) 0.007(4) 0.024(4)
C190 0.037(5) 0.059(5) 0.042(4) -0.013(4) 0.013(3) 0.010(4)
S600 0.122(3) 0.171(4) 0.121(3) -0.012(3) 0.008(2) 0.073(3)
O603 0.129(7) 0.109(6) 0.068(5) -0.024(4) -0.002(4) 0.026(5)
C602 0.154(14) 0.207(17) 0.115(10) 0.022(10) 0.027(9) 0.129(13)
C601 0.187(17) 0.207(19) 0.128(13) -0.081(13) 0.022(12) 0.043(14)
S800 0.246(11) 0.134(7) 0.130(7) -0.021(5) -0.081(6) -0.020(7)
O802 0.36(3) 0.27(2) 0.26(2) -0.028(17) -0.15(2) 0.15(2)
C803 0.36(4) 0.24(3) 0.19(2) -0.066(19) 0.17(2) -0.13(3)
C804 0.184(19) 0.20(2) 0.22(2) 0.024(16) 0.006(16) 0.125(17)
S801 0.064(5) 0.098(6) 0.084(5) -0.019(4) 0.009(3) 0.011(4)
S900 0.182(6) 0.131(4) 0.449(12) 0.042(6) 0.168(7) 0.062(4)
O904 0.48(5) 0.72(7) 0.75(7) 0.23(6) 0.54(6) 0.27(5)
C902 0.24(3) 0.47(5) 0.24(3) 0.26(3) -0.12(2) -0.12(3)
C905 0.160(13) 0.29(2) 0.088(9) -0.023(11) 0.015(8) 0.182(15)
O301 0.25(2) 0.098(12) 0.065(10) 0.016(9) 0.071(12) -0.011(13)
O200 0.070(5) 0.157(7) 0.083(5) -0.050(5) 0.015(4) 0.033(5)
O400 0.085(8) 0.065(7) 0.015(5) -0.013(5) 0.014(5) -0.028(6)
O500 0.065(5) 0.170(8) 0.081(5) -0.048(5) 0.001(4) 0.025(5)
O950 0.053(8) 0.185(16) 0.062(8) -0.070(9) -0.022(6) 0.055(9)
O999 0.120(13) 0.159(17) 0.081(10) -0.008(10) 0.011(9) 0.005(12)

loop_
_atom_type_symbol
_atom_type_description
_atom_type_scat_dispersion_real
_atom_type_scat_dispersion_imag
_atom_type_scat_source
C C 0.0181 0.0091 'International Tables Vol C Tables 4.2.6.8 and 6.1.1.4'
H H 0.0000 0.0000 'International Tables Vol C Tables 4.2.6.8 and 6.1.1.4'
N N 0.0311 0.0180 'International Tables Vol C Tables 4.2.6.8 and 6.1.1.4'
Co Co -2.3653 3.6143 'International Tables Vol C Tables 4.2.6.8 and 6.1.1.4'
O O 0.0492 0.0322 'International Tables Vol C Tables 4.2.6.8 and 6.1.1.4'
S S 0.3331 0.5567 'International Tables Vol C Tables 4.2.6.8 and 6.1.1.4'

loop_
_geom_angle_atom_site_label_1
_geom_angle_atom_site_label_2
_geom_angle_atom_site_label_3
_geom_angle
N11 Co1 N30 91.2(3)
N11 Co1 N70 90.4(3)
N30 Co1 N70 91.3(3)
N11 Co1 N40 174.8(3)
N30 Co1 N40 92.7(2)
N70 Co1 N40 86.2(3)
N11 Co1 N60 86.4(3)
N30 Co1 N60 175.4(3)
N70 Co1 N60 92.6(2)
N40 Co1 N60 89.9(2)
N11 Co1 N1 92.5(2)
N30 Co1 N1 85.4(2)
N70 Co1 N1 175.7(3)
N40 Co1 N1 91.2(3)
N60 Co1 N1 90.8(2)
N101 Co2 N130 88.0(3)
N101 Co2 N113 91.9(2)
N130 Co2 N113 90.6(3)
N101 Co2 N141 90.4(2)
N130 Co2 N141 92.6(2)
N113 Co2 N141 176.2(3)
N101 Co2 N170 90.1(2)
N130 Co2 N170 176.0(3)
N113 Co2 N170 86.0(3)
N141 Co2 N170 91.0(2)
N101 Co2 N160 175.6(2)
N130 Co2 N160 89.7(3)
N113 Co2 N160 91.8(3)
N141 Co2 N160 86.0(3)
N170 Co2 N160 92.4(3)
C2 N1 C5 105.7(6)
C2 N1 Co1 127.6(5)
C5 N1 Co1 126.5(5)
C10 N11 C7 105.5(7)
C10 N11 Co1 127.6(5)
C7 N11 Co1 127.0(5)
C18 N19 C20 115.1(7)
C22 N21 C20 114.3(7)
C22 N23 C18 114.7(7)
C22 N24 H24A 120.0
C22 N24 H24B 120.0
H24A N24 H24B 120.0
C20 N25 H25A 120.0
C20 N25 H25B 120.0
H25A N25 H25B 120.0
C31 N30 C34 106.2(6)
C31 N30 Co1 125.6(5)
C34 N30 Co1 128.2(5)
C39 N40 C36 105.5(6)
C39 N40 Co1 127.6(5)
C36 N40 Co1 126.8(5)
C47 N48 C49 114.0(6)
C51 N50 C49 115.9(6)
C47 N52 C51 114.4(6)
C49 N53 H53A 120.0
C49 N53 H53B 120.0
H53A N53 H53B 120.0
C51 N54 H54A 120.0
C51 N54 H54B 120.0
H54A N54 H54B 120.0
C61 N60 C64 105.4(6)
C61 N60 Co1 127.7(5)
C64 N60 Co1 126.8(5)
C69 N70 C66 105.4(6)
C69 N70 Co1 127.0(5)
C66 N70 Co1 127.7(5)
C77 N78 C79 115.2(7)
C81 N80 C79 115.7(7)
C77 N82 C81 113.8(7)
C79 N83 H83A 120.0
C79 N83 H83B 120.0
H83A N83 H83B 120.0
C81 N84 H84A 120.0
C81 N84 H84B 120.0
H84A N84 H84B 120.0
C102 N101 C105 104.4(6)
C102 N101 Co2 126.5(5)
C105 N101 Co2 128.7(4)
C112 N113 C190 105.8(6)
C112 N113 Co2 125.5(5)
C190 N113 Co2 128.6(5)
C122 N121 C120 115.3(6)
C124 N123 C122 114.9(7)
C120 N125 C124 113.6(6)
C122 N126 H12A 120.0
C122 N126 H12B 120.0
H12A N126 H12B 120.0
C124 N127 H12C 120.0
C124 N127 H12D 120.0
H12C N127 H12D 120.0
C131 N130 C134 104.6(6)
C131 N130 Co2 126.6(5)
C134 N130 Co2 128.7(5)
C140 N141 C136 106.6(6)
C140 N141 Co2 126.9(5)
C136 N141 Co2 126.4(5)
C146 N147 C149 113.1(7)
C149 N149 C150 113.2(6)
C146 N151 C150 113.6(6)
C149 N156 H15A 120.0
C149 N156 H15B 120.0
H15A N156 H15B 120.0
C150 N157 H15C 120.0
C150 N157 H15D 120.0
H15C N157 H15D 120.0
C161 N160 C164 104.9(6)
C161 N160 Co2 126.5(6)
C164 N160 Co2 128.6(5)
C169 N170 C166 105.4(6)
C169 N170 Co2 127.8(5)
C166 N170 Co2 126.7(5)
C180 N179 C178 112.5(7)
C182 N181 C180 113.9(7)
C178 N183 C182 113.8(6)
C180 N184 H18A 120.0
C180 N184 H18B 120.0
H18A N184 H18B 120.0
C182 N185 H18C 120.0
C182 N185 H18D 120.0
H18C N185 H18D 120.0
N1 C2 C3 113.1(8)
N1 C2 H2 123.5
C3 C2 H2 123.4
C4 C3 C2 105.6(8)
C4 C3 H3 127.2
C2 C3 H3 127.2
C3 C4 C5 107.5(7)
C3 C4 H4 126.2
C5 C4 H4 126.2
N1 C5 C6 124.8(7)
N1 C5 C4 108.0(7)
C6 C5 C4 127.1(7)
C12 C17 C16 122.6(8)
C12 C17 H17 118.7
C16 C17 H17 118.7
N30 C31 C32 110.8(8)
N30 C31 H31 124.6
C32 C31 H31 124.6
C33 C32 C31 107.5(8)
C33 C32 H32 126.2
C31 C32 H32 126.2
C32 C33 C34 106.6(7)
C32 C33 H33 126.7
C34 C33 H33 126.7
N60 C61 C62 111.8(7)
N60 C61 H61 124.1
C62 C61 H61 124.1
C63 C62 C61 106.9(7)
C63 C62 H62 126.5
C61 C62 H62 126.5
C62 C63 C64 107.1(7)
C62 C63 H63 126.4
C64 C63 H63 126.4
N101 C102 C103 112.2(7)
N101 C102 H102 123.9
C103 C102 H102 123.9
C102 C103 C104 107.1(7)
C102 C103 H103 126.4
C104 C103 H103 126.4
C103 C104 C105 106.3(7)
C103 C104 H104 126.9
C105 C104 H104 126.8
C104 C105 N101 109.8(6)
C104 C105 C106 127.2(7)
N101 C105 C106 123.0(6)
C116 C115 C114 121.0(7)
C116 C115 H115 119.5
C114 C115 H115 119.5
C115 C116 C117 120.4(8)
C115 C116 H116 119.8
C117 C116 H116 119.8
N130 C131 C132 113.6(8)
N130 C131 H131 123.2
C132 C131 H131 123.2
C131 C132 C133 104.5(8)
C131 C132 H132 127.7
C133 C132 H132 127.7
C134 C133 C132 106.8(7)
C134 C133 H133 126.6
C132 C133 H133 126.6
C133 C134 N130 110.3(7)
C133 C134 C135 127.2(7)
N130 C134 C135 122.4(7)
C168 C167 C166 107.5(7)
C168 C167 H167 126.2
C166 C167 H167 126.2
C167 C168 C169 105.8(8)
C167 C168 H168 127.1
C169 C168 H168 127.1
N170 C169 C168 112.6(7)
N170 C169 H169 123.7
C168 C169 H169 123.7
C177 C176 C175 119.5(7)
C177 C176 H176 120.2
C175 C176 H176 120.2
C5 C6 C7 124.7(7)
C5 C6 C12 120.3(7)
C7 C6 C12 114.8(7)
N11 C7 C6 123.9(7)
N11 C7 C8 109.4(7)
C6 C7 C8 126.7(7)
C9 C8 C7 107.0(8)
C9 C8 H8 126.5
C7 C8 H8 126.5
C8 C9 C10 106.8(8)
C8 C9 H9 126.6
C10 C9 H9 126.6
N11 C10 C9 111.2(7)
N11 C10 H10 124.4
C9 C10 H10 124.4
C17 C12 C13 117.5(8)
C17 C12 C6 121.3(7)
C13 C12 C6 121.0(7)
C12 C13 C14 120.6(8)
C12 C13 H13 119.7
C14 C13 H13 119.7
C15 C14 C13 121.7(8)
C15 C14 H14 119.1
C13 C14 H14 119.2
C14 C15 C16 116.7(7)
C14 C15 C18 122.1(7)
C16 C15 C18 121.1(7)
C17 C16 C15 120.7(8)
C17 C16 H16 119.7
C15 C16 H16 119.7
N19 C18 N23 126.2(7)
N19 C18 C15 116.9(7)
N23 C18 C15 116.8(7)
N25 C20 N19 119.2(7)
N25 C20 N21 116.6(7)
N19 C20 N21 124.2(7)
N24 C22 N23 118.5(7)
N24 C22 N21 116.5(7)
N23 C22 N21 124.9(8)
N30 C34 C35 123.2(6)
N30 C34 C33 108.9(7)
C35 C34 C33 127.8(7)
C36 C35 C34 123.9(7)
C36 C35 C41 119.8(7)
C34 C35 C41 116.3(7)
N40 C36 C35 125.0(7)
N40 C36 C37 108.1(6)
C35 C36 C37 126.9(7)
C38 C37 C36 106.6(7)
C38 C37 H37 126.7
C36 C37 H37 126.7
C37 C38 C39 107.5(7)
C37 C38 H38 126.2
C39 C38 H38 126.2
N40 C39 C38 112.3(7)
N40 C39 H39 123.9
C38 C39 H39 123.9
C42 C41 C46 118.2(7)
C42 C41 C35 121.8(7)
C46 C41 C35 120.1(7)
C41 C42 C43 122.0(8)
C41 C42 H42 119.0
C43 C42 H42 119.0
C44 C43 C42 119.8(7)
C44 C43 H43 120.1
C42 C43 H43 120.1
C43 C44 C45 118.7(7)
C43 C44 C47 120.8(7)
C45 C44 C47 120.4(7)
C46 C45 C44 119.3(7)
C46 C45 H45 120.3
C44 C45 H45 120.3
C41 C46 C45 122.0(7)
C41 C46 H46 119.0
C45 C46 H46 119.0
N52 C47 N48 126.2(7)
N52 C47 C44 115.7(7)
N48 C47 C44 118.0(7)
N53 C49 N50 118.9(7)
N53 C49 N48 117.1(6)
N50 C49 N48 124.0(7)
N50 C51 N54 118.7(7)
N50 C51 N52 125.1(6)
N54 C51 N52 116.1(7)
C65 C64 N60 123.6(7)
C65 C64 C63 127.8(7)
N60 C64 C63 108.7(7)
C64 C65 C66 126.6(7)
C64 C65 C71 115.0(7)
C66 C65 C71 118.3(7)
C65 C66 N70 122.5(7)
C65 C66 C67 127.9(7)
N70 C66 C67 109.5(7)
C68 C67 C66 106.4(8)
C68 C67 H67 126.8
C66 C67 H67 126.8
C67 C68 C69 107.1(8)
C67 C68 H68 126.4
C69 C68 H68 126.4
N70 C69 C68 111.6(7)
N70 C69 H69 124.2
C68 C69 H69 124.2
C76 C71 C72 118.3(8)
C76 C71 C65 119.8(7)
C72 C71 C65 121.9(8)
C71 C72 C73 120.8(11)
C71 C72 H72 119.6
C73 C72 H72 119.6
C74 C73 C72 121.1(10)
C74 C73 H73 119.4
C72 C73 H73 119.4
C75 C74 C73 118.4(9)
C75 C74 C77 121.5(9)
C73 C74 C77 120.1(9)
C74 C75 C76 120.8(9)
C74 C75 H75 119.6
C76 C75 H75 119.6
C71 C76 C75 120.1(8)
C71 C76 H76 119.9
C75 C76 H76 119.9
N78 C77 N82 126.0(7)
N78 C77 C74 118.9(7)
N82 C77 C74 115.0(7)
N83 C79 N80 119.1(7)
N83 C79 N78 116.8(7)
N80 C79 N78 124.0(7)
N80 C81 N84 118.8(7)
N80 C81 N82 124.5(8)
N84 C81 N82 116.6(7)
C190 C106 C105 124.0(6)
C190 C106 C114 119.3(7)
C105 C106 C114 116.7(7)
C111 C110 C190 106.2(7)
C111 C110 H110 126.9
C190 C110 H110 126.9
C110 C111 C112 106.2(7)
C110 C111 H111 126.9
C112 C111 H111 126.9
N113 C112 C111 112.6(7)
N113 C112 H112 123.7
C111 C112 H112 123.7
C119 C114 C115 117.5(7)
C119 C114 C106 122.4(8)
C115 C114 C106 120.0(7)
C118 C117 C116 118.7(7)
C118 C117 C120 121.5(7)
C116 C117 C120 119.8(7)
C117 C118 C119 120.7(7)
C117 C118 H118 119.6
C119 C118 H118 119.6
C118 C119 C114 121.5(8)
C118 C119 H119 119.2
C114 C119 H119 119.2
N125 C120 N121 125.3(7)
N125 C120 C117 117.5(7)
N121 C120 C117 117.2(6)
N126 C122 N121 117.2(7)
N126 C122 N123 117.9(7)
N121 C122 N123 124.9(7)
N127 C124 N123 118.6(7)
N127 C124 N125 115.9(7)
N123 C124 N125 125.5(7)
C136 C135 C134 124.6(7)
C136 C135 C142 119.1(7)
C134 C135 C142 116.3(7)
C135 C136 N141 125.2(7)
C135 C136 C138 126.9(7)
N141 C136 C138 107.9(7)
C139 C138 C136 106.1(7)
C139 C138 H138 126.9
C136 C138 H138 126.9
C138 C139 C140 107.3(8)
C138 C139 H139 126.3
C140 C139 H139 126.3
N141 C140 C139 111.9(7)
N141 C140 H140 124.0
C139 C140 H140 124.0
C143 C142 C148 118.4(7)
C143 C142 C135 122.7(7)
C148 C142 C135 118.9(7)
C142 C143 C144 120.2(8)
C142 C143 H143 119.9
C144 C143 H143 119.9
C145 C144 C143 122.5(8)
C145 C144 H144 118.7
C143 C144 H144 118.7
C144 C145 C147 118.2(7)
C144 C145 C146 123.7(8)
C147 C145 C146 118.1(7)
N147 C146 N151 127.3(7)
N147 C146 C145 117.1(7)
N151 C146 C145 115.5(7)
C145 C147 C148 119.3(8)
C145 C147 H147 120.3
C148 C147 H147 120.3
C142 C148 C147 121.0(8)
C142 C148 H148 119.5
C147 C148 H148 119.5
N149 C149 N156 117.2(6)
N149 C149 N147 126.7(7)
N156 C149 N147 116.2(7)
N157 C150 N151 116.5(7)
N157 C150 N149 117.6(7)
N151 C150 N149 125.9(7)
N160 C161 C162 110.1(8)
N160 C161 H161 124.9
C162 C161 H161 124.9
C163 C162 C161 108.1(7)
C163 C162 H162 125.9
C161 C162 H162 125.9
C162 C163 C164 105.2(8)
C162 C163 H163 127.4
C164 C163 H163 127.4
N160 C164 C163 111.5(7)
N160 C164 C171 122.4(7)
C163 C164 C171 126.1(8)
C171 C166 N170 124.7(7)
C171 C166 C167 126.5(7)
N170 C166 C167 108.7(6)
C166 C171 C164 124.9(7)
C166 C171 C172 119.0(7)
C164 C171 C172 116.1(7)
C173 C172 C177 118.1(7)
C173 C172 C171 121.7(7)
C177 C172 C171 120.2(6)
C174 C173 C172 120.2(7)
C174 C173 H173 119.9
C172 C173 H173 119.9
C175 C174 C173 121.8(7)
C175 C174 H174 119.1
C173 C174 H174 119.1
C174 C175 C176 118.7(7)
C174 C175 C178 120.7(7)
C176 C175 C178 120.5(7)
C176 C177 C172 121.0(7)
C176 C177 H177 119.5
C172 C177 H177 119.5
N183 C178 N179 126.3(7)
N183 C178 C175 117.2(7)
N179 C178 C175 116.3(7)
N181 C180 N179 127.2(7)
N181 C180 N184 117.2(7)
N179 C180 N184 115.6(7)
N181 C182 N183 126.0(7)
N181 C182 N185 116.8(7)
N183 C182 N185 117.1(7)
N113 C190 C106 123.6(6)
N113 C190 C110 109.3(6)
C106 C190 C110 127.1(7)
O603 S600 C601 113.2(7)
O603 S600 C602 103.2(6)
C601 S600 C602 100.3(7)
S600 C602 H60D 109.5
S600 C602 H60E 109.5
H60D C602 H60E 109.5
S600 C602 H60F 109.5
H60D C602 H60F 109.5
H60E C602 H60F 109.5
S600 C601 H60A 109.4
S600 C601 H60B 109.5
H60A C601 H60B 109.5
S600 C601 H60C 109.5
H60A C601 H60C 109.5
H60B C601 H60C 109.5
O802 S800 C804 111.3(8)
O802 S800 C803 100.9(7)
C804 S800 C803 99.1(8)
S800 C803 H80A 109.5
S800 C803 H80B 109.5
H80A C803 H80B 109.5
S800 C803 H80C 109.5
H80A C803 H80C 109.5
H80B C803 H80C 109.5
S800 C804 H80D 109.5
S800 C804 H80E 109.5
H80D C804 H80E 109.5
S800 C804 H80F 109.5
H80D C804 H80F 109.5
H80E C804 H80F 109.5
O904 S900 C905 92.4(14)
O904 S900 C902 96.4(14)
C905 S900 C902 94.0(10)
S900 C902 H90A 109.5
S900 C902 H90B 109.5
H90A C902 H90B 109.5
S900 C902 H90C 109.5
H90A C902 H90C 109.5
H90B C902 H90C 109.5
S900 C905 H90D 109.5
S900 C905 H90E 109.5
H90D C905 H90E 109.5
S900 C905 H90F 109.5
H90D C905 H90F 109.5
H90E C905 H90F 109.5
O301 S300 C303 112.8(9)
O301 S300 C302 102.8(7)
C303 S300 C302 100.1(8)
S300 C302 H30A 109.4
S300 C302 H30B 109.5
H30A C302 H30B 109.5
S300 C302 H30C 109.5
H30A C302 H30C 109.5
H30B C302 H30C 109.5
S300 C303 H30D 109.5
S300 C303 H30E 109.5
H30D C303 H30E 109.5
S300 C303 H30F 109.5
H30D C303 H30F 109.5
H30E C303 H30F 109.5

loop_
_geom_bond_atom_site_label_1
_geom_bond_atom_site_label_2
_geom_bond_distance
Co1 N11 1.919(6)
Co1 N30 1.923(6)
Co1 N70 1.927(6)
Co1 N40 1.929(6)
Co1 N60 1.929(6)
Co1 N1 1.952(6)
Co2 N101 1.908(6)
Co2 N130 1.915(6)
Co2 N113 1.921(6)
Co2 N141 1.926(6)
Co2 N170 1.934(6)
Co2 N160 1.938(6)
N1 C2 1.317(10)
N1 C5 1.376(9)
N11 C10 1.345(10)
N11 C7 1.400(9)
N19 C18 1.334(9)
N19 C20 1.338(10)
N21 C22 1.364(10)
N21 C20 1.369(10)
N23 C22 1.331(10)
N23 C18 1.337(10)
N24 C22 1.325(10)
N24 H24A 0.8800
N24 H24B 0.8800
N25 C20 1.329(10)
N25 H25A 0.8800
N25 H25B 0.8800
N30 C31 1.343(10)
N30 C34 1.392(9)
N40 C39 1.357(9)
N40 C36 1.388(9)
N48 C47 1.352(9)
N48 C49 1.371(9)
N50 C51 1.324(9)
N50 C49 1.339(9)
N52 C47 1.321(9)
N52 C51 1.363(9)
N53 C49 1.322(9)
N53 H53A 0.8800
N53 H53B 0.8800
N54 C51 1.333(9)
N54 H54A 0.8800
N54 H54B 0.8800
N60 C61 1.337(10)
N60 C64 1.400(9)
N70 C69 1.345(10)
N70 C66 1.398(9)
N78 C77 1.319(10)
N78 C79 1.348(10)
N80 C81 1.327(10)
N80 C79 1.343(10)
N82 C77 1.344(10)
N82 C81 1.367(10)
N83 C79 1.317(10)
N83 H83A 0.8800
N83 H83B 0.8800
N84 C81 1.337(10)
N84 H84A 0.8800
N84 H84B 0.8800
N101 C102 1.350(9)
N101 C105 1.410(9)
N113 C112 1.337(10)
N113 C190 1.396(9)
N121 C122 1.354(10)
N121 C120 1.358(9)
N123 C124 1.334(9)
N123 C122 1.355(9)
N125 C120 1.344(9)
N125 C124 1.389(9)
N126 C122 1.310(9)
N126 H12A 0.8800
N126 H12B 0.8800
N127 C124 1.332(9)
N127 H12C 0.8800
N127 H12D 0.8800
N130 C131 1.328(10)
N130 C134 1.407(9)
N141 C140 1.339(10)
N141 C136 1.409(9)
N147 C146 1.315(10)
N147 C149 1.354(9)
N149 C149 1.329(9)
N149 C150 1.345(9)
N151 C146 1.330(9)
N151 C150 1.341(9)
N156 C149 1.346(10)
N156 H15A 0.8800
N156 H15B 0.8800
N157 C150 1.335(9)
N157 H15C 0.8800
N157 H15D 0.8800
N160 C161 1.363(10)
N160 C164 1.385(10)
N170 C169 1.310(10)
N170 C166 1.415(9)
N179 C180 1.342(10)
N179 C178 1.354(10)
N181 C182 1.325(9)
N181 C180 1.333(10)
N183 C178 1.335(9)
N183 C182 1.353(9)
N184 C180 1.358(10)
N184 H18A 0.8800
N184 H18B 0.8800
N185 C182 1.371(10)
N185 H18C 0.8800
N185 H18D 0.8800
C2 C3 1.406(11)
C2 H2 0.9500
C3 C4 1.332(11)
C3 H3 0.9500
C4 C5 1.446(11)
C4 H4 0.9500
C5 C6 1.381(11)
C17 C12 1.357(12)
C17 C16 1.368(12)
C17 H17 0.9500
C31 C32 1.405(12)
C31 H31 0.9500
C32 C33 1.358(12)
C32 H32 0.9500
C33 C34 1.426(10)
C33 H33 0.9500
C61 C62 1.414(11)
C61 H61 0.9500
C62 C63 1.344(11)
C62 H62 0.9500
C63 C64 1.435(11)
C63 H63 0.9500
C102 C103 1.380(11)
C102 H102 0.9500
C103 C104 1.380(11)
C103 H103 0.9500
C104 C105 1.401(11)
C104 H104 0.9500
C105 C106 1.417(10)
C115 C116 1.364(10)
C115 C114 1.399(11)
C115 H115 0.9500
C116 C117 1.404(10)
C116 H116 0.9500
C131 C132 1.408(13)
C131 H131 0.9500
C132 C133 1.408(13)
C132 H132 0.9500
C133 C134 1.393(12)
C133 H133 0.9500
C134 C135 1.413(10)
C167 C168 1.351(11)
C167 C166 1.418(11)
C167 H167 0.9500
C168 C169 1.430(11)
C168 H168 0.9500
C169 H169 0.9500
C176 C177 1.389(10)
C176 C175 1.405(10)
C176 H176 0.9500
C6 C7 1.406(11)
C6 C12 1.488(10)
C7 C8 1.411(12)
C8 C9 1.362(12)
C8 H8 0.9500
C9 C10 1.413(12)
C9 H9 0.9500
C10 H10 0.9500
C12 C13 1.366(11)
C13 C14 1.386(10)
C13 H13 0.9500
C14 C15 1.375(11)
C14 H14 0.9500
C15 C16 1.382(11)
C15 C18 1.490(10)
C16 H16 0.9500
C34 C35 1.418(11)
C35 C36 1.406(10)
C35 C41 1.485(10)
C36 C37 1.452(11)
C37 C38 1.354(11)
C37 H37 0.9500
C38 C39 1.377(11)
C38 H38 0.9500
C39 H39 0.9500
C41 C42 1.372(11)
C41 C46 1.380(10)
C42 C43 1.411(11)
C42 H42 0.9500
C43 C44 1.379(11)
C43 H43 0.9500
C44 C45 1.428(10)
C44 C47 1.455(10)
C45 C46 1.391(10)
C45 H45 0.9500
C46 H46 0.9500
C64 C65 1.380(11)
C65 C66 1.392(11)
C65 C71 1.492(10)
C66 C67 1.417(12)
C67 C68 1.369(12)
C67 H67 0.9500
C68 C69 1.401(12)
C68 H68 0.9500
C69 H69 0.9500
C71 C76 1.353(11)
C71 C72 1.369(13)
C72 C73 1.389(13)
C72 H72 0.9500
C73 C74 1.372(14)
C73 H73 0.9500
C74 C75 1.329(12)
C74 C77 1.473(12)
C75 C76 1.440(11)
C75 H75 0.9500
C76 H76 0.9500
C106 C190 1.405(10)
C106 C114 1.485(10)
C110 C111 1.387(12)
C110 C190 1.438(10)
C110 H110 0.9500
C111 C112 1.409(11)
C111 H111 0.9500
C112 H112 0.9500
C114 C119 1.387(10)
C117 C118 1.365(11)
C117 C120 1.464(10)
C118 C119 1.374(11)
C118 H118 0.9500
C119 H119 0.9500
C135 C136 1.383(11)
C135 C142 1.488(10)
C136 C138 1.451(11)
C138 C139 1.383(12)
C138 H138 0.9500
C139 C140 1.398(11)
C139 H139 0.9500
C140 H140 0.9500
C142 C143 1.369(12)
C142 C148 1.375(12)
C143 C144 1.382(11)
C143 H143 0.9500
C144 C145 1.342(11)
C144 H144 0.9500
C145 C147 1.398(12)
C145 C146 1.514(10)
C147 C148 1.400(11)
C147 H147 0.9500
C148 H148 0.9500
C161 C162 1.404(12)
C161 H161 0.9500
C162 C163 1.373(12)
C162 H162 0.9500
C163 C164 1.399(11)
C163 H163 0.9500
C164 C171 1.447(11)
C166 C171 1.371(10)
C171 C172 1.494(11)
C172 C173 1.393(10)
C172 C177 1.397(11)
C173 C174 1.377(10)
C173 H173 0.9500
C174 C175 1.372(10)
C174 H174 0.9500
C175 C178 1.480(10)
C177 H177 0.9500
S600 O603 1.430(7)
S600 C601 1.603(11)
S600 C602 1.785(10)
C602 H60D 0.9800
C602 H60E 0.9800
C602 H60F 0.9800
C601 H60A 0.9800
C601 H60B 0.9800
C601 H60C 0.9800
S800 O802 1.439(8)
S800 C804 1.604(11)
S800 C803 1.789(10)
C803 H80A 0.9800
C803 H80B 0.9800
C803 H80C 0.9800
C804 H80D 0.9800
C804 H80E 0.9800
C804 H80F 0.9800
S900 O904 1.428(15)
S900 C905 1.646(13)
S900 C902 1.739(17)
C902 H90A 0.9800
C902 H90B 0.9800
C902 H90C 0.9800
C905 H90D 0.9800
C905 H90E 0.9800
C905 H90F 0.9800
S300 O301 1.434(8)
S300 C303 1.603(11)
S300 C302 1.784(10)
C302 H30A 0.9800
C302 H30B 0.9800
C302 H30C 0.9800
C303 H30D 0.9800
C303 H30E 0.9800
C303 H30F 0.9800
